data_2229443
loop_
_publ_author_name
'Zhang, Lijun'
'Di, Youying'
'Dan, Wenyan'

_publ_section_title
;
 <i>n</i>-Tridecylamine chloride monohydrate
;
_journal_coeditor_code LH5197
_journal_issue 3
_journal_name_full 'Acta Crystallographica Section E'
_journal_page_first o717
_journal_paper_doi 10.1107/S1600536811006246
_journal_volume 67
_journal_year 2011
_chemical_formula_iupac 'C13 H30 N +, Cl -, H2 O'
_chemical_formula_moiety 'C13 H30 N +, Cl -, H2 O'
_chemical_formula_sum 'C13 H32 Cl N O'
_chemical_formula_weight 253.85
_chemical_name_systematic
;
<i>n</i>-Tridecylamine chloride monohydrate
;
_space_group_IT_number 14
_symmetry_cell_setting monoclinic
_symmetry_space_group_name_Hall '-P 2ybc'
_symmetry_space_group_name_H-M 'P 1 21/c 1'
_atom_sites_solution_hydrogens geom
_atom_sites_solution_primary direct
_atom_sites_solution_secondary difmap
_audit_creation_method SHELXL-97
_cell_angle_alpha 90.00
_cell_angle_beta 106.332(2)
_cell_angle_gamma 90.00
_cell_formula_units_Z 4
_cell_length_a 4.7420(5)
_cell_length_b 45.250(3)
_cell_length_c 7.8191(9)
_cell_measurement_reflns_used 817
_cell_measurement_temperature 298(2)
_cell_measurement_theta_max 20.788
_cell_measurement_theta_min 2.701
_cell_volume 1610.1(3)
_computing_cell_refinement 'SAINT (Siemens, 1996)'
_computing_data_collection 'SMART (Siemens, 1996)'
_computing_data_reduction 'SAINT (Siemens, 1996)'
_computing_molecular_graphics 'SHELXTL (Sheldrick, 2008)'
_computing_publication_material 'SHELXTL (Sheldrick, 2008)'
_computing_structure_refinement 'SHELXL97 (Sheldrick, 2008)'
_computing_structure_solution 'SHELXS97 (Sheldrick, 2008)'
_diffrn_ambient_temperature 298(2)
_diffrn_detector_area_resol_mean 10
_diffrn_measured_fraction_theta_full 0.998
_diffrn_measured_fraction_theta_max 0.998
_diffrn_measurement_device_type 'Siemens SMART CCD area-detector'
_diffrn_measurement_method '\f and \w'
_diffrn_radiation_monochromator graphite
_diffrn_radiation_source 'fine-focus sealed tube'
_diffrn_radiation_type MoK\a
_diffrn_radiation_wavelength 0.71073
_diffrn_reflns_av_R_equivalents 0.0773
_diffrn_reflns_av_sigmaI/netI 0.0983
_diffrn_reflns_limit_h_max 5
_diffrn_reflns_limit_h_min -5
_diffrn_reflns_limit_k_max 46
_diffrn_reflns_limit_k_min -53
_diffrn_reflns_limit_l_max 9
_diffrn_reflns_limit_l_min -7
_diffrn_reflns_number 8230
_diffrn_reflns_theta_full 25.02
_diffrn_reflns_theta_max 25.02
_diffrn_reflns_theta_min 2.70
_exptl_absorpt_coefficient_mu 0.223
_exptl_absorpt_correction_T_max 0.9931
_exptl_absorpt_correction_T_min 0.9279
_exptl_absorpt_correction_type multi-scan
_exptl_absorpt_process_details '(SADABS; Sheldrick, 1996)'
_exptl_crystal_colour colourless
_exptl_crystal_density_diffrn 1.047
_exptl_crystal_density_method 'not measured'
_exptl_crystal_description acicular
_exptl_crystal_F_000 568
_exptl_crystal_size_max 0.34
_exptl_crystal_size_mid 0.33
_exptl_crystal_size_min 0.03
_refine_diff_density_max 0.249
_refine_diff_density_min -0.181
_refine_ls_extinction_method none
_refine_ls_goodness_of_fit_ref 1.029
_refine_ls_hydrogen_treatment constr
_refine_ls_matrix_type full
_refine_ls_number_parameters 147
_refine_ls_number_reflns 2845
_refine_ls_number_restraints 0
_refine_ls_restrained_S_all 1.029
_refine_ls_R_factor_all 0.1386
_refine_ls_R_factor_gt 0.0672
_refine_ls_shift/su_max 0.001
_refine_ls_shift/su_mean 0.000
_refine_ls_structure_factor_coef Fsqd
_refine_ls_weighting_details 'calc w=1/[\s^2^(Fo^2^)+(0.0256P)^2^] where P=(Fo^2^+2Fc^2^)/3'
_refine_ls_weighting_scheme calc
_refine_ls_wR_factor_gt 0.1098
_refine_ls_wR_factor_ref 0.1238
_reflns_number_gt 1379
_reflns_number_total 2845
_reflns_threshold_expression I>2\s(I)
_cod_data_source_file lh5197.cif
_cod_data_source_block I
_cod_original_sg_symbol_H-M 'P 21/c'
_cod_database_code 2229443
_cod_database_fobs_code 2229443

loop_
_symmetry_equiv_pos_as_xyz
'x, y, z'
'-x, y+1/2, -z+1/2'
'-x, -y, -z'
'x, -y-1/2, z-1/2'

loop_
_atom_site_type_symbol
_atom_site_label
_atom_site_fract_x
_atom_site_fract_y
_atom_site_fract_z
_atom_site_U_iso_or_equiv
_atom_site_adp_type
_atom_site_calc_flag
_atom_site_refinement_flags
_atom_site_occupancy
_atom_site_disorder_assembly
_atom_site_disorder_group
Cl Cl1 0.77004(19) 0.727389(19) 0.54882(12) 0.0578(3) Uani d . 1 . .
N N1 0.2908(5) 0.72396(5) 0.1504(4) 0.0486(8) Uani d . 1 . .
H H1A 0.4378 0.7281 0.2466 0.073 Uiso calc R 1 . .
H H1B 0.1648 0.7390 0.1270 0.073 Uiso calc R 1 . .
H H1C 0.3618 0.7210 0.0578 0.073 Uiso calc R 1 . .
O O1 0.3848(5) 0.70538(5) 0.8156(3) 0.0690(8) Uani d . 1 . .
H H1H 0.5034 0.7102 0.7566 0.083 Uiso d R 1 . .
H H1I 0.2125 0.7103 0.7554 0.083 Uiso d R 1 . .
C C1 0.1369(7) 0.69683(6) 0.1834(4) 0.0462(9) Uani d . 1 . .
H H1D -0.0396 0.6941 0.0856 0.055 Uiso calc R 1 . .
H H1E 0.0779 0.6994 0.2915 0.055 Uiso calc R 1 . .
C C2 0.3263(7) 0.66944(6) 0.2017(4) 0.0445(9) Uani d . 1 . .
H H2A 0.5028 0.6722 0.2995 0.053 Uiso calc R 1 . .
H H2B 0.3852 0.6668 0.0935 0.053 Uiso calc R 1 . .
C C3 0.1677(7) 0.64186(6) 0.2355(4) 0.0467(9) Uani d . 1 . .
H H3A -0.0251 0.6412 0.1498 0.056 Uiso calc R 1 . .
H H3B 0.1397 0.6431 0.3534 0.056 Uiso calc R 1 . .
C C4 0.3305(7) 0.61334(6) 0.2221(4) 0.0444(9) Uani d . 1 . .
H H4A 0.5222 0.6140 0.3090 0.053 Uiso calc R 1 . .
H H4B 0.3616 0.6123 0.1049 0.053 Uiso calc R 1 . .
C C5 0.1730(7) 0.58533(6) 0.2526(4) 0.0471(9) Uani d . 1 . .
H H5A 0.1495 0.5860 0.3718 0.056 Uiso calc R 1 . .
H H5B -0.0219 0.5851 0.1691 0.056 Uiso calc R 1 . .
C C6 0.3292(7) 0.55675(6) 0.2317(4) 0.0440(9) Uani d . 1 . .
H H6A 0.3543 0.5562 0.1128 0.053 Uiso calc R 1 . .
H H6B 0.5234 0.5569 0.3159 0.053 Uiso calc R 1 . .
C C7 0.1722(7) 0.52882(6) 0.2603(4) 0.0450(9) Uani d . 1 . .
H H7A -0.0231 0.5288 0.1773 0.054 Uiso calc R 1 . .
H H7B 0.1496 0.5292 0.3798 0.054 Uiso calc R 1 . .
C C8 0.3260(6) 0.50019(6) 0.2369(4) 0.0440(9) Uani d . 1 . .
H H8A 0.3473 0.4997 0.1171 0.053 Uiso calc R 1 . .
H H8B 0.5218 0.5003 0.3193 0.053 Uiso calc R 1 . .
C C9 0.1705(7) 0.47222(6) 0.2666(4) 0.0448(9) Uani d . 1 . .
H H9A -0.0251 0.4721 0.1839 0.054 Uiso calc R 1 . .
H H9B 0.1485 0.4727 0.3862 0.054 Uiso calc R 1 . .
C C10 0.3245(7) 0.44364(6) 0.2439(4) 0.0438(9) Uani d . 1 . .
H H10A 0.3458 0.4431 0.1242 0.053 Uiso calc R 1 . .
H H10B 0.5204 0.4438 0.3263 0.053 Uiso calc R 1 . .
C C11 0.1702(7) 0.41561(6) 0.2745(4) 0.0448(9) Uani d . 1 . .
H H11A 0.1479 0.4162 0.3940 0.054 Uiso calc R 1 . .
H H11B -0.0253 0.4154 0.1917 0.054 Uiso calc R 1 . .
C C12 0.3236(7) 0.38729(6) 0.2530(5) 0.0522(10) Uani d . 1 . .
H H12A 0.5194 0.3876 0.3355 0.063 Uiso calc R 1 . .
H H12B 0.3452 0.3867 0.1333 0.063 Uiso calc R 1 . .
C C13 0.1688(8) 0.35920(7) 0.2844(5) 0.0703(12) Uani d . 1 . .
H H13A 0.1532 0.3591 0.4042 0.105 Uiso calc R 1 . .
H H13B 0.2798 0.3423 0.2668 0.105 Uiso calc R 1 . .
H H13C -0.0242 0.3584 0.2021 0.105 Uiso calc R 1 . .

loop_
_atom_site_aniso_label
_atom_site_aniso_U_11
_atom_site_aniso_U_22
_atom_site_aniso_U_33
_atom_site_aniso_U_12
_atom_site_aniso_U_13
_atom_site_aniso_U_23
Cl1 0.0520(5) 0.0590(6) 0.0612(6) -0.0052(5) 0.0137(4) -0.0036(5)
N1 0.0485(16) 0.0358(17) 0.061(2) 0.0041(15) 0.0145(14) 0.0002(14)
O1 0.0659(17) 0.0752(17) 0.0683(19) 0.0036(15) 0.0230(13) 0.0100(14)
C1 0.044(2) 0.034(2) 0.062(3) 0.0005(18) 0.0178(17) 0.0039(16)
C2 0.046(2) 0.035(2) 0.053(2) -0.0022(18) 0.0152(17) -0.0021(16)
C3 0.052(2) 0.039(2) 0.053(2) -0.0043(19) 0.0209(18) 0.0011(17)
C4 0.050(2) 0.036(2) 0.050(2) -0.0033(18) 0.0191(18) 0.0020(16)
C5 0.053(2) 0.041(2) 0.049(2) -0.005(2) 0.0189(18) 0.0004(17)
C6 0.048(2) 0.039(2) 0.048(2) -0.0014(19) 0.0177(17) 0.0012(16)
C7 0.048(2) 0.039(2) 0.050(2) -0.0024(19) 0.0178(17) 0.0029(17)
C8 0.047(2) 0.040(2) 0.047(2) -0.003(2) 0.0170(17) 0.0042(16)
C9 0.051(2) 0.037(2) 0.049(2) -0.0035(19) 0.0190(18) -0.0009(16)
C10 0.048(2) 0.040(2) 0.047(2) -0.0014(19) 0.0194(17) -0.0011(16)
C11 0.050(2) 0.039(2) 0.048(2) -0.0033(19) 0.0167(17) 0.0026(16)
C12 0.062(2) 0.041(2) 0.054(3) 0.004(2) 0.0163(19) 0.0000(17)
C13 0.094(3) 0.043(2) 0.076(3) -0.005(2) 0.026(2) 0.001(2)

loop_
_atom_type_symbol
_atom_type_description
_atom_type_scat_dispersion_real
_atom_type_scat_dispersion_imag
_atom_type_scat_source
C C 0.0033 0.0016 'International Tables Vol C Tables 4.2.6.8 and 6.1.1.4'
H H 0.0000 0.0000 'International Tables Vol C Tables 4.2.6.8 and 6.1.1.4'
N N 0.0061 0.0033 'International Tables Vol C Tables 4.2.6.8 and 6.1.1.4'
O O 0.0106 0.0060 'International Tables Vol C Tables 4.2.6.8 and 6.1.1.4'
Cl Cl 0.1484 0.1585 'International Tables Vol C Tables 4.2.6.8 and 6.1.1.4'

loop_
_geom_angle_atom_site_label_1
_geom_angle_atom_site_label_2
_geom_angle_atom_site_label_3
_geom_angle_site_symmetry_1
_geom_angle_site_symmetry_3
_geom_angle
_geom_angle_publ_flag
C1 N1 H1A . . 109.5 ?
C1 N1 H1B . . 109.5 ?
H1A N1 H1B . . 109.5 ?
C1 N1 H1C . . 109.5 ?
H1A N1 H1C . . 109.5 ?
H1B N1 H1C . . 109.5 ?
H1H O1 H1I . . 108.1 ?
N1 C1 C2 . . 112.7(3) ?
N1 C1 H1D . . 109.1 ?
C2 C1 H1D . . 109.1 ?
N1 C1 H1E . . 109.1 ?
C2 C1 H1E . . 109.1 ?
H1D C1 H1E . . 107.8 ?
C1 C2 C3 . . 112.3(3) ?
C1 C2 H2A . . 109.1 ?
C3 C2 H2A . . 109.1 ?
C1 C2 H2B . . 109.1 ?
C3 C2 H2B . . 109.1 ?
H2A C2 H2B . . 107.9 ?
C2 C3 C4 . . 113.5(3) ?
C2 C3 H3A . . 108.9 ?
C4 C3 H3A . . 108.9 ?
C2 C3 H3B . . 108.9 ?
C4 C3 H3B . . 108.9 ?
H3A C3 H3B . . 107.7 ?
C3 C4 C5 . . 114.5(3) ?
C3 C4 H4A . . 108.6 ?
C5 C4 H4A . . 108.6 ?
C3 C4 H4B . . 108.6 ?
C5 C4 H4B . . 108.6 ?
H4A C4 H4B . . 107.6 ?
C6 C5 C4 . . 114.5(3) ?
C6 C5 H5A . . 108.6 ?
C4 C5 H5A . . 108.6 ?
C6 C5 H5B . . 108.6 ?
C4 C5 H5B . . 108.6 ?
H5A C5 H5B . . 107.6 ?
C7 C6 C5 . . 114.8(3) ?
C7 C6 H6A . . 108.6 ?
C5 C6 H6A . . 108.6 ?
C7 C6 H6B . . 108.6 ?
C5 C6 H6B . . 108.6 ?
H6A C6 H6B . . 107.6 ?
C6 C7 C8 . . 114.8(3) ?
C6 C7 H7A . . 108.6 ?
C8 C7 H7A . . 108.6 ?
C6 C7 H7B . . 108.6 ?
C8 C7 H7B . . 108.6 ?
H7A C7 H7B . . 107.5 ?
C9 C8 C7 . . 114.9(2) ?
C9 C8 H8A . . 108.5 ?
C7 C8 H8A . . 108.5 ?
C9 C8 H8B . . 108.5 ?
C7 C8 H8B . . 108.5 ?
H8A C8 H8B . . 107.5 ?
C8 C9 C10 . . 115.0(3) ?
C8 C9 H9A . . 108.5 ?
C10 C9 H9A . . 108.5 ?
C8 C9 H9B . . 108.5 ?
C10 C9 H9B . . 108.5 ?
H9A C9 H9B . . 107.5 ?
C11 C10 C9 . . 115.1(3) ?
C11 C10 H10A . . 108.5 ?
C9 C10 H10A . . 108.5 ?
C11 C10 H10B . . 108.5 ?
C9 C10 H10B . . 108.5 ?
H10A C10 H10B . . 107.5 ?
C12 C11 C10 . . 115.1(3) ?
C12 C11 H11A . . 108.5 ?
C10 C11 H11A . . 108.5 ?
C12 C11 H11B . . 108.5 ?
C10 C11 H11B . . 108.5 ?
H11A C11 H11B . . 107.5 ?
C11 C12 C13 . . 115.0(3) ?
C11 C12 H12A . . 108.5 ?
C13 C12 H12A . . 108.5 ?
C11 C12 H12B . . 108.5 ?
C13 C12 H12B . . 108.5 ?
H12A C12 H12B . . 107.5 ?
C12 C13 H13A . . 109.5 ?
C12 C13 H13B . . 109.5 ?
H13A C13 H13B . . 109.5 ?
C12 C13 H13C . . 109.5 ?
H13A C13 H13C . . 109.5 ?
H13B C13 H13C . . 109.5 ?

loop_
_geom_bond_atom_site_label_1
_geom_bond_atom_site_label_2
_geom_bond_site_symmetry_2
_geom_bond_distance
_geom_bond_publ_flag
N1 C1 . 1.487(3) ?
N1 H1A . 0.8900 ?
N1 H1B . 0.8900 ?
N1 H1C . 0.8900 ?
O1 H1H . 0.8499 ?
O1 H1I . 0.8499 ?
C1 C2 . 1.513(4) ?
C1 H1D . 0.9700 ?
C1 H1E . 0.9700 ?
C2 C3 . 1.518(4) ?
C2 H2A . 0.9700 ?
C2 H2B . 0.9700 ?
C3 C4 . 1.523(4) ?
C3 H3A . 0.9700 ?
C3 H3B . 0.9700 ?
C4 C5 . 1.524(4) ?
C4 H4A . 0.9700 ?
C4 H4B . 0.9700 ?
C5 C6 . 1.522(4) ?
C5 H5A . 0.9700 ?
C5 H5B . 0.9700 ?
C6 C7 . 1.515(4) ?
C6 H6A . 0.9700 ?
C6 H6B . 0.9700 ?
C7 C8 . 1.523(4) ?
C7 H7A . 0.9700 ?
C7 H7B . 0.9700 ?
C8 C9 . 1.515(4) ?
C8 H8A . 0.9700 ?
C8 H8B . 0.9700 ?
C9 C10 . 1.520(4) ?
C9 H9A . 0.9700 ?
C9 H9B . 0.9700 ?
C10 C11 . 1.517(4) ?
C10 H10A . 0.9700 ?
C10 H10B . 0.9700 ?
C11 C12 . 1.506(4) ?
C11 H11A . 0.9700 ?
C11 H11B . 0.9700 ?
C12 C13 . 1.522(4) ?
C12 H12A . 0.9700 ?
C12 H12B . 0.9700 ?
C13 H13A . 0.9600 ?
C13 H13B . 0.9600 ?
C13 H13C . 0.9600 ?

loop_
_geom_hbond_atom_site_label_D
_geom_hbond_atom_site_label_H
_geom_hbond_atom_site_label_A
_geom_hbond_site_symmetry_A
_geom_hbond_distance_DH
_geom_hbond_distance_HA
_geom_hbond_distance_DA
_geom_hbond_angle_DHA
N1 H1A Cl1 . 0.89 2.44 3.303(3) 162
N1 H1B Cl1 4_475 0.89 2.36 3.236(2) 170
N1 H1C O1 1_554 0.89 2.05 2.901(4) 159
O1 H1H Cl1 . 0.85 2.45 3.290(3) 170
O1 H1I Cl1 1_455 0.85 2.39 3.228(2) 170

loop_
_geom_torsion_atom_site_label_1
_geom_torsion_atom_site_label_2
_geom_torsion_atom_site_label_3
_geom_torsion_atom_site_label_4
_geom_torsion_site_symmetry_1
_geom_torsion_site_symmetry_2
_geom_torsion_site_symmetry_3
_geom_torsion_site_symmetry_4
_geom_torsion
_geom_torsion_publ_flag
N1 C1 C2 C3 . . . . 180.0(3) ?
C1 C2 C3 C4 . . . . 169.9(3) ?
C2 C3 C4 C5 . . . . -179.1(3) ?
C3 C4 C5 C6 . . . . 177.6(3) ?
C4 C5 C6 C7 . . . . -179.5(3) ?
C5 C6 C7 C8 . . . . 179.2(3) ?
C6 C7 C8 C9 . . . . 179.6(3) ?
C7 C8 C9 C10 . . . . -179.8(3) ?
C8 C9 C10 C11 . . . . 179.7(3) ?
C9 C10 C11 C12 . . . . -179.7(3) ?
C10 C11 C12 C13 . . . . 179.8(3) ?

loop_
_cod_related_entry_id
_cod_related_entry_database
_cod_related_entry_code
1 ChemSpider 30656537
